data_7218609
loop_
_publ_author_name
'Sullivan, Rachel A.'
'Davey, Roger J.'

_publ_section_title
;
 Concerning the crystal morphologies of the \a and \b polymorphs of
 p-aminobenzoic acid
;
_journal_issue 5
_journal_name_full CrystEngComm
_journal_page_first 1015
_journal_paper_doi 10.1039/C4CE01857E
_journal_volume 17
_journal_year 2015
_chemical_formula_moiety 'C7 H7 N O2'
_chemical_formula_sum 'C7 H7 N O2'
_chemical_formula_weight 137.14
_space_group_crystal_system monoclinic
_space_group_IT_number 14
_space_group_name_Hall '-P 2yn'
_space_group_name_H-M_alt 'P 1 21/n 1'
_symmetry_space_group_name_Hall '-P 2yn'
_symmetry_space_group_name_H-M 'P 1 21/n 1'
_audit_creation_date 2013-11-11
_audit_creation_method
;
  Olex2 1.1
  (compiled 2011.11.01 svn.r2039, GUI svn.r3906)
;
_cell_angle_alpha 90
_cell_angle_beta 93.993(6)
_cell_angle_gamma 90
_cell_formula_units_Z 8
_cell_length_a 18.5620(11)
_cell_length_b 3.7320(2)
_cell_length_c 18.5680(12)
_cell_measurement_reflns_used 1957
_cell_measurement_temperature 101.15(10)
_cell_measurement_theta_max 28.3343
_cell_measurement_theta_min 2.9947
_cell_volume 1283.15(13)
_computing_cell_refinement
;
CrysAlisPro, Agilent Technologies,
Version 1.171.35.19 (release 27-10-2011 CrysAlis171 .NET)
(compiled Oct 27 2011,15:02:11)
;
_computing_data_collection
;
CrysAlisPro, Agilent Technologies,
Version 1.171.35.19 (release 27-10-2011 CrysAlis171 .NET)
(compiled Oct 27 2011,15:02:11)
;
_computing_data_reduction
;
CrysAlisPro, Agilent Technologies,
Version 1.171.35.19 (release 27-10-2011 CrysAlis171 .NET)
(compiled Oct 27 2011,15:02:11)
;
_computing_molecular_graphics
;
O. V. Dolomanov, L. J. Bourhis, R. J. Gildea, J. A. K. Howard and H. Puschmann,
OLEX2: a complete structure solution, refinement and analysis program.
J. Appl. Cryst. (2009). 42, 339-341.
;
_computing_publication_material
;
O. V. Dolomanov, L. J. Bourhis, R. J. Gildea, J. A. K. Howard and H. Puschmann,
OLEX2: a complete structure solution, refinement and analysis program.
J. Appl. Cryst. (2009). 42, 339-341.
;
_computing_structure_refinement
;
olex2.refine (L.J. Bourhis, O.V. Dolomanov, R.J. Gildea, J.A.K. Howard,
H. Puschmann, in preparation, 2011)
;
_computing_structure_solution
;
olex2.solve (L.J. Bourhis, O.V. Dolomanov, R.J. Gildea, J.A.K. Howard,
H. Puschmann, in preparation, 2011)
;
_diffrn_ambient_temperature 101.15(10)
_diffrn_detector_area_resol_mean 8.3367
_diffrn_measured_fraction_theta_full 0.998245
_diffrn_measured_fraction_theta_max 0.896108
_diffrn_measurement_details
;
  1 omega  -22.00   69.00   1.0000    2.3200
omega____ theta____ kappa____ phi______ frames
    -       22.6371  -99.0000   60.0000 91

  2 omega   16.00  114.00   1.0000    2.3200
omega____ theta____ kappa____ phi______ frames
    -       22.6371   57.0000 -180.0000 98

  3 omega  -75.00  -40.00   1.0000    2.3200
omega____ theta____ kappa____ phi______ frames
    -       22.6371  -77.0000 -180.0000 35
;
_diffrn_measurement_device_type 'Xcalibur, Sapphire2, large Be window'
_diffrn_measurement_method '\w scans'
_diffrn_orient_matrix_UB_11 -0.0306476000
_diffrn_orient_matrix_UB_12 -0.1139524000
_diffrn_orient_matrix_UB_13 -0.0017540000
_diffrn_orient_matrix_UB_21 -0.0196687000
_diffrn_orient_matrix_UB_22 0.1285345000
_diffrn_orient_matrix_UB_23 -0.0215010000
_diffrn_orient_matrix_UB_31 0.0119201000
_diffrn_orient_matrix_UB_32 -0.0812797000
_diffrn_orient_matrix_UB_33 -0.0316253000
_diffrn_radiation_monochromator graphite
_diffrn_radiation_type 'Mo K\a'
_diffrn_radiation_wavelength 0.7107
_diffrn_reflns_av_R_equivalents 0.0203
_diffrn_reflns_av_unetI/netI 0.0406
_diffrn_reflns_limit_h_max 12
_diffrn_reflns_limit_h_min -24
_diffrn_reflns_limit_k_max 4
_diffrn_reflns_limit_k_min -4
_diffrn_reflns_limit_l_max 22
_diffrn_reflns_limit_l_min -23
_diffrn_reflns_number 4677
_diffrn_reflns_theta_full 25.000000
_diffrn_reflns_theta_max 28.40
_diffrn_reflns_theta_min 3.00
_diffrn_source 'Enhance (Mo) X-ray Source'
_diffrn_source_current n/a
_diffrn_source_voltage n/a
_exptl_absorpt_coefficient_mu 0.106
_exptl_absorpt_correction_T_max 1.00000
_exptl_absorpt_correction_T_min 0.78791
_exptl_absorpt_correction_type multi-scan
_exptl_absorpt_process_details
;
CrysAlisPro, Agilent Technologies,
Version 1.171.35.19 (release 27-10-2011 CrysAlis171 .NET)
(compiled Oct 27 2011,15:02:11)
Empirical absorption correction using spherical harmonics,
 implemented in SCALE3 ABSPACK scaling algorithm.
;
_exptl_crystal_density_diffrn 1.4197
_exptl_crystal_F_000 576.3315
_refine_diff_density_max 0.394886
_refine_diff_density_min -0.358696
_refine_diff_density_rms 0.087287
_refine_ls_d_res_high 0.747240
_refine_ls_d_res_low 6.788401
_refine_ls_goodness_of_fit_ref 1.072681
_refine_ls_hydrogen_treatment constr
_refine_ls_matrix_type full
_refine_ls_number_constraints 12
_refine_ls_number_parameters 214
_refine_ls_number_reflns 2855
_refine_ls_number_restraints 0
_refine_ls_restrained_S_all 1.072681
_refine_ls_R_factor_all 0.072612
_refine_ls_R_factor_gt 0.051566
_refine_ls_shift/su_max 0.0008
_refine_ls_shift/su_mean 0.0001
_refine_ls_structure_factor_coef Fsqd
_refine_ls_weighting_details 'w=1/[\s^2^(Fo^2^)+(0.0438P)^2^+1.4425P] where P=(Fo^2^+2Fc^2^)/3'
_refine_ls_weighting_scheme calc
_refine_ls_wR_factor_ref 0.134828
_reflns_Friedel_coverage 0.0
_reflns_limit_h_max 16
_reflns_limit_h_min -24
_reflns_limit_k_max 4
_reflns_limit_k_min 0
_reflns_limit_l_max 23
_reflns_limit_l_min -15
_reflns_number_gt 2177
_reflns_number_total 2855
_reflns_threshold_expression I>=2u(I)
_cod_data_source_file c4ce01857e1.cif
_cod_data_source_block ord121
_cod_depositor_comments 'Adding full bibliography for 7218609--7218610.cif.'
_cod_original_cell_volume 1283.14(14)
_cod_database_code 7218609
_chemical_oxdiff_formula C7N1H7O2
_reflns_odcompleteness_completeness 99.64
_reflns_odcompleteness_iscentric 1
_reflns_odcompleteness_theta 26.32

loop_
_space_group_symop_id
_space_group_symop_operation_xyz
1 x,y,z
2 -x+1/2,y+1/2,-z+1/2
3 -x,-y,-z
4 x-1/2,-y-1/2,z-1/2

loop_
_atom_site_label
_atom_site_type_symbol
_atom_site_fract_x
_atom_site_fract_y
_atom_site_fract_z
_atom_site_U_iso_or_equiv
_atom_site_adp_type
_atom_site_occupancy
_atom_site_refinement_flags_posn
C6 C 0.14860(11) 0.4691(6) 0.36187(11) 0.0175(4) Uani 1.000000 .
C7 C 0.66925(11) -0.0184(6) 0.28257(11) 0.0193(5) Uani 1.000000 .
H7 H 0.71381(11) -0.1330(6) 0.28407(11) 0.0232(6) Uiso 1.000000 R
C8 C 0.27927(11) 0.4746(6) 0.36354(11) 0.0184(5) Uani 1.000000 .
N9 N 0.66740(11) 0.0148(6) 0.15245(11) 0.0267(5) Uani 1.000000 .
C10 C 0.15213(11) 0.2941(6) 0.42867(11) 0.0159(4) Uani 1.000000 .
C11 C 0.57107(11) 0.2318(6) 0.34520(11) 0.0162(4) Uani 1.000000 .
C12 C 0.63785(11) 0.0569(6) 0.34615(11) 0.0176(4) Uani 1.000000 .
H12 H 0.66130(11) -0.0093(6) 0.39003(11) 0.0212(5) Uiso 1.000000 R
C13 C 0.28251(11) 0.3013(6) 0.43082(11) 0.0187(5) Uani 1.000000 .
C14 C 0.53631(11) 0.3221(6) 0.27842(11) 0.0186(5) Uani 1.000000 .
H14 H 0.49154(11) 0.4347(6) 0.27689(11) 0.0223(5) Uiso 1.000000 R
C15 C 0.22001(11) 0.2149(6) 0.46295(11) 0.0187(5) Uani 1.000000 .
C16 C 0.63452(12) 0.0766(6) 0.21572(11) 0.0198(5) Uani 1.000000 .
C17 C 0.08667(11) 0.1829(6) 0.46242(11) 0.0181(4) Uani 1.000000 .
C18 C 0.53860(11) 0.3310(6) 0.41191(11) 0.0179(4) Uani 1.000000 .
C19 C 0.56720(11) 0.2473(6) 0.21514(11) 0.0200(5) Uani 1.000000 .
H19 H 0.54321(11) 0.3105(6) 0.17134(11) 0.0240(6) Uiso 1.000000 R
C20 C 0.21119(12) 0.5570(6) 0.32964(11) 0.0182(5) Uani 1.000000 .
O1 O 0.02563(8) 0.2549(5) 0.42437(8) 0.0231(4) Uani 1.000000 .
H1 H -0.00836(14) 0.173(7) 0.4450(8) 0.0347(6) Uiso 1.000000 G
O2 O 0.57541(8) 0.2299(4) 0.47202(7) 0.0222(4) Uani 1.000000 .
H2 H 0.5564(9) 0.313(6) 0.50691(9) 0.0333(5) Uiso 1.000000 G
O3 O 0.48146(8) 0.5017(4) 0.41320(8) 0.0215(4) Uani 1.000000 .
O4 O 0.08781(8) 0.0270(4) 0.52135(8) 0.0222(4) Uani 1.000000 .
N11 N 0.34105(10) 0.5513(6) 0.32970(11) 0.0230(4) Uani 1.000000 .
H13 H 0.3281(13) 0.252(7) 0.4551(12) 0.022(6) Uiso 1.000000 .
H9a H 0.6425(15) 0.043(8) 0.1103(16) 0.038(8) Uiso 1.000000 .
H11a H 0.3390(13) 0.700(7) 0.2933(14) 0.023(7) Uiso 1.000000 .
H15 H 0.2212(11) 0.079(6) 0.5112(12) 0.012(5) Uiso 1.000000 .
H20 H 0.2080(12) 0.680(6) 0.2842(12) 0.019(6) Uiso 1.000000 .
H6 H 0.0992(12) 0.528(6) 0.3345(12) 0.019(6) Uiso 1.000000 .
H11b H 0.3806(15) 0.526(7) 0.3532(14) 0.028(7) Uiso 1.000000 .
H9b H 0.7000(15) -0.174(8) 0.1542(15) 0.039(8) Uiso 1.000000 .

loop_
_atom_site_aniso_label
_atom_site_aniso_U_11
_atom_site_aniso_U_22
_atom_site_aniso_U_33
_atom_site_aniso_U_12
_atom_site_aniso_U_13
_atom_site_aniso_U_23
C6 0.0164(10) 0.0191(11) 0.0168(10) 0.0006(9) -0.0007(8) -0.0019(8)
C7 0.0158(10) 0.0205(11) 0.0216(11) -0.0002(9) 0.0009(8) 0.0003(9)
C8 0.0180(10) 0.0201(11) 0.0173(10) -0.0007(9) 0.0015(8) -0.0036(8)
N9 0.0246(10) 0.0388(13) 0.0167(10) 0.0035(10) 0.0025(8) -0.0014(9)
C10 0.0169(10) 0.0156(10) 0.0152(10) -0.0013(8) 0.0021(8) -0.0023(8)
C11 0.0162(10) 0.0153(10) 0.0171(10) -0.0021(8) 0.0020(8) -0.0005(8)
C12 0.0183(10) 0.0183(10) 0.0161(10) -0.0019(9) -0.0005(8) 0.0014(8)
C13 0.0158(10) 0.0211(11) 0.0186(10) 0.0018(9) -0.0026(8) -0.0012(9)
C14 0.0142(10) 0.0208(11) 0.0206(10) -0.0004(9) -0.0000(8) -0.0008(9)
C15 0.0203(10) 0.0201(11) 0.0154(10) 0.0003(9) -0.0005(8) -0.0014(9)
C16 0.0205(11) 0.0208(11) 0.0184(10) -0.0050(9) 0.0028(8) -0.0024(9)
C17 0.0178(10) 0.0193(10) 0.0168(10) 0.0018(9) -0.0012(8) -0.0043(9)
C18 0.0164(10) 0.0207(11) 0.0163(10) -0.0029(9) -0.0006(8) -0.0003(9)
C19 0.0201(10) 0.0237(11) 0.0156(10) -0.0035(9) -0.0022(8) 0.0019(9)
C20 0.0207(11) 0.0184(10) 0.0155(10) 0.0007(9) 0.0004(8) 0.0011(8)
O1 0.0154(7) 0.0321(9) 0.0219(8) -0.0028(7) 0.0006(6) 0.0059(7)
O2 0.0213(8) 0.0311(9) 0.0142(7) 0.0063(7) 0.0007(6) -0.0014(7)
O3 0.0157(7) 0.0306(9) 0.0180(8) 0.0041(7) 0.0003(6) -0.0017(7)
O4 0.0177(7) 0.0326(9) 0.0165(7) -0.0007(7) 0.0016(6) 0.0036(7)
N11 0.0163(9) 0.0329(11) 0.0196(10) -0.0010(9) -0.0003(8) 0.0052(9)

loop_
_atom_type_symbol
_atom_type_scat_dispersion_real
_atom_type_scat_dispersion_imag
_atom_type_scat_source
H 0.00000 0.00000 'International Tables Volume C Table 6.1.1.4 (pp. 500-502)'
C 0.00347 0.00161 'International Tables Volume C Table 6.1.1.4 (pp. 500-502)'
O 0.01158 0.00611 'International Tables Volume C Table 6.1.1.4 (pp. 500-502)'
N 0.00653 0.00323 'International Tables Volume C Table 6.1.1.4 (pp. 500-502)'

loop_
_geom_angle_atom_site_label_1
_geom_angle_atom_site_label_2
_geom_angle_atom_site_label_3
_geom_angle
C20 C6 C10 120.36(19)
H6 C6 C10 121.0(13)
H6 C6 C20 118.6(13)
C12 C7 H7 119.69(12)
C16 C7 H7 119.69(13)
C16 C7 C12 120.6(2)
C20 C8 C13 118.7(2)
N11 C8 C13 121.12(19)
N11 C8 C20 120.1(2)
H9a N9 C16 119.8(18)
H9b N9 C16 115.1(17)
H9b N9 H9a 115(3)
C15 C10 C6 119.05(19)
C17 C10 C6 121.49(18)
C17 C10 C15 119.43(19)
C14 C11 C12 118.49(19)
C18 C11 C12 121.60(18)
C18 C11 C14 119.88(19)
C11 C12 C7 120.66(19)
H12 C12 C7 119.67(12)
H12 C12 C11 119.67(12)
C15 C13 C8 120.48(19)
H13 C13 C8 119.6(14)
H13 C13 C15 119.9(14)
H14 C14 C11 119.47(12)
C19 C14 C11 121.1(2)
C19 C14 H14 119.47(12)
C13 C15 C10 120.69(19)
H15 C15 C10 117.6(12)
H15 C15 C13 121.6(12)
N9 C16 C7 120.5(2)
C19 C16 C7 118.4(2)
C19 C16 N9 121.1(2)
O1 C17 C10 114.81(18)
O4 C17 C10 123.19(18)
O4 C17 O1 121.98(19)
O2 C18 C11 115.05(18)
O3 C18 C11 123.39(19)
O3 C18 O2 121.54(19)
C16 C19 C14 120.76(19)
H19 C19 C14 119.62(12)
H19 C19 C16 119.62(12)
C8 C20 C6 120.7(2)
H20 C20 C6 119.4(14)
H20 C20 C8 119.9(14)
H1 O1 C17 109.5
H2 O2 C18 109.5
H11a N11 C8 119.5(16)
H11b N11 C8 118.0(18)
H11b N11 H11a 118(2)

loop_
_geom_bond_atom_site_label_1
_geom_bond_atom_site_label_2
_geom_bond_distance
C6 C10 1.399(3)
C6 C20 1.383(3)
C6 H6 1.04(2)
C7 H7 0.9300
C7 C12 1.381(3)
C7 C16 1.404(3)
C8 C13 1.404(3)
C8 C20 1.406(3)
C8 N11 1.376(3)
N9 C16 1.381(3)
N9 H9a 0.89(3)
N9 H9b 0.93(3)
C10 C15 1.403(3)
C10 C17 1.465(3)
C11 C12 1.400(3)
C11 C14 1.399(3)
C11 C18 1.462(3)
C12 H12 0.9300
C13 C15 1.379(3)
C13 H13 0.95(2)
C14 H14 0.9300
C14 C19 1.372(3)
C15 H15 1.03(2)
C16 C19 1.402(3)
C17 O1 1.321(2)
C17 O4 1.238(3)
C18 O2 1.322(2)
C18 O3 1.239(3)
C19 H19 0.9300
C20 H20 0.96(2)
O1 H1 0.8200
O2 H2 0.8200
N11 H11a 0.87(3)
N11 H11b 0.83(3)
